data_8000429
loop_
_publ_author_name
'Zong, Zhaohui'
'Li, Peizhou'
'Hao, Aiyou'
'Xing, Pengyao'

_publ_section_title
;
 Self-Assembly of <i>N</i>-Terminal Aryl Amino Acids into Adaptive Single-
 and Double-Strand Helices.
;
_journal_issue 10
_journal_name_full 'The journal of physical chemistry letters'
_journal_page_first 4147
_journal_page_last 4155
_journal_paper_doi 10.1021/acs.jpclett.0c00997
_journal_volume 11
_journal_year 2020
_chemical_absolute_configuration syn
_chemical_formula_moiety 'C20 H19 Fe N O3, C H2 Cl2'
_chemical_formula_sum 'C21 H21 Cl2 Fe N O3'
_chemical_formula_weight 462.14
_space_group_crystal_system orthorhombic
_space_group_IT_number 20
_space_group_name_Hall 'C 2c 2'
_space_group_name_H-M_alt 'C 2 2 21'
_atom_sites_solution_hydrogens geom
_atom_sites_solution_primary dual
_audit_creation_date 2019-11-25
_audit_creation_method
;
Olex2 1.2
(compiled 2018.05.29 svn.r3508 for OlexSys, GUI svn.r5506)
;
_cell_angle_alpha 90
_cell_angle_beta 90
_cell_angle_gamma 90
_cell_formula_units_Z 8
_cell_length_a 9.6818(2)
_cell_length_b 15.8107(3)
_cell_length_c 26.3785(4)
_cell_measurement_reflns_used 4131
_cell_measurement_temperature 172.99(10)
_cell_measurement_theta_max 75.5480
_cell_measurement_theta_min 3.2880
_cell_volume 4037.92(13)
_computing_cell_refinement 'CrysAlisPro 1.171.40.25a (Rigaku OD, 2018)'
_computing_data_collection 'CrysAlisPro 1.171.40.25a (Rigaku OD, 2018)'
_computing_data_reduction 'CrysAlisPro 1.171.40.25a (Rigaku OD, 2018)'
_computing_molecular_graphics 'Olex2 (Dolomanov et al., 2009)'
_computing_publication_material 'Olex2 (Dolomanov et al., 2009)'
_computing_structure_refinement 'ShelXL (Sheldrick, 2015)'
_computing_structure_solution 'ShelXT (Sheldrick, 2015)'
_diffrn_ambient_environment N~2~
_diffrn_ambient_temperature 172.99(10)
_diffrn_detector 'CCD plate'
_diffrn_detector_area_resol_mean 10.0000
_diffrn_detector_type HyPix
_diffrn_measured_fraction_theta_full 0.975
_diffrn_measured_fraction_theta_max 0.987
_diffrn_measurement_details
;
List of Runs (angles in degrees, time in seconds):

  # Type    Start    End  Width  t~exp~   \w     \q     \k     \f   Frames
--------------------------------------------------------------------------
  1  \w    -59.00  20.00   1.00    2.50    --  -48.45  80.00 134.00   79
  2  \w   -120.00 -80.00   1.00    2.50    --  -48.45-125.00-180.00   40
  3  \w   -154.00 -71.00   1.00   15.50    --  -86.25 -75.00-105.00   83
  4  \w     91.00 124.00   1.00   15.50    --  106.49 -67.00 126.00   33
  5  \w     35.00  76.00   1.00   15.50    --  106.49 -67.00 126.00   41
  6  \w     32.00 118.00   1.00   15.50    --  106.49 -19.00   0.00   86
  7  \w     83.00 178.00   1.00   15.50    --  106.49  80.00 134.00   95
;
_diffrn_measurement_device 'four-circle diffractometer'
_diffrn_measurement_device_type 'XtaLAB Synergy, Dualflex, HyPix'
_diffrn_measurement_method '\w scans'
_diffrn_measurement_specimen_support 'Mitegen 50um'
_diffrn_orient_matrix_type 'CrysAlisPro convention (1999,Acta A55,543-557)'
_diffrn_orient_matrix_UB_11 0.1184845000
_diffrn_orient_matrix_UB_12 -0.0251519000
_diffrn_orient_matrix_UB_13 0.0359299000
_diffrn_orient_matrix_UB_21 0.0273425000
_diffrn_orient_matrix_UB_22 -0.0795254000
_diffrn_orient_matrix_UB_23 -0.0322434000
_diffrn_orient_matrix_UB_31 0.1026098000
_diffrn_orient_matrix_UB_32 0.0503726000
_diffrn_orient_matrix_UB_33 -0.0328715000
_diffrn_radiation_collimation 0.3
_diffrn_radiation_monochromator mirror
_diffrn_radiation_probe x-ray
_diffrn_radiation_type CuK\a
_diffrn_radiation_wavelength 1.54184
_diffrn_reflns_av_R_equivalents 0.0371
_diffrn_reflns_av_unetI/netI 0.0455
_diffrn_reflns_Laue_measured_fraction_full 0.975
_diffrn_reflns_Laue_measured_fraction_max 0.987
_diffrn_reflns_limit_h_max 11
_diffrn_reflns_limit_h_min -6
_diffrn_reflns_limit_k_max 18
_diffrn_reflns_limit_k_min -18
_diffrn_reflns_limit_l_max 31
_diffrn_reflns_limit_l_min -31
_diffrn_reflns_number 6556
_diffrn_reflns_point_group_measured_fraction_full 0.911
_diffrn_reflns_point_group_measured_fraction_max 0.922
_diffrn_reflns_theta_full 67.684
_diffrn_reflns_theta_max 67.050
_diffrn_reflns_theta_min 5.596
_diffrn_source 'micro-focus sealed X-ray tube'
_diffrn_source_current 24.0
_diffrn_source_power 1.2
_diffrn_source_target Mo
_diffrn_source_type 'PhotonJet (Cu) X-ray Source'
_diffrn_source_voltage 50.0
_exptl_absorpt_coefficient_mu 8.612
_exptl_absorpt_correction_T_max 1.00000
_exptl_absorpt_correction_T_min 0.70280
_exptl_absorpt_correction_type multi-scan
_exptl_absorpt_process_details
;
CrysAlisPro 1.171.40.25a (Rigaku Oxford Diffraction, 2018)
Empirical absorption correction using spherical harmonics,
 implemented in SCALE3 ABSPACK scaling algorithm.
;
_exptl_crystal_colour 'clear light yellow'
_exptl_crystal_colour_lustre clear
_exptl_crystal_colour_modifier light
_exptl_crystal_colour_primary yellow
_exptl_crystal_density_diffrn 1.520
_exptl_crystal_description block
_exptl_crystal_F_000 1904
_exptl_crystal_size_max 0.05
_exptl_crystal_size_mid 0.04
_exptl_crystal_size_min 0.03
_refine_diff_density_max 0.444
_refine_diff_density_min -0.942
_refine_diff_density_rms 0.120
_refine_ls_abs_structure_details
;
 Flack x determined using 1154 quotients [(I+)-(I-)]/[(I+)+(I-)]
 (Parsons and Flack (2004), Acta Cryst. A60, s61).
;
_refine_ls_abs_structure_Flack 0.005(4)
_refine_ls_extinction_method none
_refine_ls_goodness_of_fit_ref 1.142
_refine_ls_hydrogen_treatment constr
_refine_ls_matrix_type full
_refine_ls_number_parameters 254
_refine_ls_number_reflns 3328
_refine_ls_number_restraints 0
_refine_ls_restrained_S_all 1.142
_refine_ls_R_factor_all 0.0632
_refine_ls_R_factor_gt 0.0569
_refine_ls_shift/su_max 0.000
_refine_ls_shift/su_mean 0.000
_refine_ls_structure_factor_coef Fsqd
_refine_ls_weighting_details 'w=1/[\s^2^(Fo^2^)+(0.1046P)^2^+10.7363P] where P=(Fo^2^+2Fc^2^)/3'
_refine_ls_weighting_scheme calc
_refine_ls_wR_factor_gt 0.1594
_refine_ls_wR_factor_ref 0.1754
_reflns_Friedel_coverage 0.663
_reflns_Friedel_fraction_full 0.828
_reflns_Friedel_fraction_max 0.838
_reflns_number_gt 3085
_reflns_number_total 3328
_reflns_threshold_expression 'I > 2\s(I)'
_cod_data_source_file jz0c00997_si_002.cif
_cod_data_source_block 191125a
_cod_depositor_comments 'Adding full bibliography for 8000429--8000432.cif.'
_cod_database_code 8000429
_shelxl_version_number 2013-4
_chemical_oxdiff_formula FeCO
_shelx_space_group_comment
;
The symmetry employed for this shelxl refinement is uniquely defined
by the following loop, which should always be used as a source of
symmetry information in preference to the above space-group names.
They are only intended as comments.
;
_shelx_estimated_absorpt_t_max 0.782
_shelx_estimated_absorpt_t_min 0.673
_reflns_odcompleteness_completeness 98.73
_reflns_odcompleteness_iscentric 1
_reflns_odcompleteness_theta 66.97
_olex2_refinement_description
;
1. Fixed Uiso
 At 1.2 times of:
  All C(H) groups, All C(H,H) groups, All N(H) groups
 At 1.5 times of:
  All O(H) groups
2.a Ternary CH refined with riding coordinates:
 C4(H4)
2.b Secondary CH2 refined with riding coordinates:
 C2(H2A,H2B), C21(H21A,H21B)
2.c Aromatic/amide H refined with riding coordinates:
 N1(H1), C3(H3A), C8(H8), C9(H9), C10(H10), C11(H11), C12(H12), C13(H13),
 C14(H14), C15(H15), C16(H16), C17(H17), C18(H18), C19(H19), C20(H20)
2.d Idealised tetrahedral OH refined as rotating group:
 O3(H3)
;
_olex2_submission_special_instructions 'No special instructions were received'
_oxdiff_exptl_absorpt_empirical_details
;
Empirical correction (ABSPACK) includes:
- Absorption correction using spherical harmonics
- Frame scaling
;
_oxdiff_exptl_absorpt_empirical_full_max 1.519
_oxdiff_exptl_absorpt_empirical_full_min 0.590

loop_
_space_group_symop_operation_xyz
'x, y, z'
'-x, -y, z+1/2'
'-x, y, -z+1/2'
'x, -y, -z'
'x+1/2, y+1/2, z'
'-x+1/2, -y+1/2, z+1/2'
'-x+1/2, y+1/2, -z+1/2'
'x+1/2, -y+1/2, -z'

loop_
_atom_site_label
_atom_site_type_symbol
_atom_site_fract_x
_atom_site_fract_y
_atom_site_fract_z
_atom_site_U_iso_or_equiv
_atom_site_adp_type
_atom_site_occupancy
_atom_site_site_symmetry_order
_atom_site_calc_flag
_atom_site_refinement_flags_posn
_atom_site_refinement_flags_adp
_atom_site_refinement_flags_occupancy
_atom_site_disorder_assembly
_atom_site_disorder_group
Fe1 Fe 0.83104(11) 0.43694(8) 0.37566(4) 0.0318(4) Uani 1 1 d . . . . .
O1 O 0.6850(5) 0.3010(3) 0.48222(19) 0.0326(11) Uani 1 1 d . . . . .
O2 O 0.4239(5) 0.4321(3) 0.56357(17) 0.0308(11) Uani 1 1 d . . . . .
O3 O 0.3118(6) 0.3128(3) 0.5684(2) 0.0378(12) Uani 1 1 d . . . . .
H3 H 0.2816 0.2768 0.5489 0.057 Uiso 1 1 calc GR . . . .
N1 N 0.5259(5) 0.4016(3) 0.4683(2) 0.0221(11) Uani 1 1 d . . . . .
H1 H 0.5089 0.4522 0.4582 0.026 Uiso 1 1 calc R . . . .
C1 C 0.6563(7) 0.3738(4) 0.4665(2) 0.0229(13) Uani 1 1 d . . . . .
C2 C 0.2793(7) 0.3706(4) 0.4572(3) 0.0266(14) Uani 1 1 d . . . . .
H2A H 0.2015 0.3461 0.4751 0.032 Uiso 1 1 calc R . . . .
H2B H 0.2662 0.4314 0.4564 0.032 Uiso 1 1 calc R . . . .
C3 C 0.7452(7) 0.5160(4) 0.4279(3) 0.0293(15) Uani 1 1 d . . . . .
H3A H 0.6622 0.5451 0.4245 0.035 Uiso 1 1 calc R . . . .
C4 C 0.4122(7) 0.3507(4) 0.4865(3) 0.0232(13) Uani 1 1 d . . . . .
H4 H 0.4351 0.2907 0.4822 0.028 Uiso 1 1 calc R . . . .
C5 C 0.3859(7) 0.3684(4) 0.5427(3) 0.0241(13) Uani 1 1 d . . . . .
C6 C 0.7627(7) 0.4320(5) 0.4482(2) 0.0266(13) Uani 1 1 d . . . . .
C7 C 0.2803(7) 0.3378(5) 0.4039(3) 0.0323(16) Uani 1 1 d . . . . .
C8 C 0.8792(8) 0.5465(5) 0.4141(3) 0.0352(17) Uani 1 1 d . . . . .
H8 H 0.8990 0.5994 0.4006 0.042 Uiso 1 1 calc R . . . .
C9 C 0.9085(8) 0.4125(5) 0.4461(3) 0.0333(16) Uani 1 1 d . . . . .
H9 H 0.9501 0.3626 0.4569 0.040 Uiso 1 1 calc R . . . .
C10 C 0.9756(8) 0.4822(6) 0.4247(3) 0.0379(18) Uani 1 1 d . . . . .
H10 H 1.0700 0.4856 0.4184 0.045 Uiso 1 1 calc R . . . .
C11 C 0.7042(10) 0.4391(8) 0.3139(3) 0.055(2) Uani 1 1 d . . . . .
H11 H 0.6247 0.4715 0.3103 0.066 Uiso 1 1 calc R . . . .
C12 C 0.2188(11) 0.2601(5) 0.3924(3) 0.047(2) Uani 1 1 d . . . . .
H12 H 0.1778 0.2283 0.4180 0.057 Uiso 1 1 calc R . . . .
C13 C 0.3348(11) 0.3539(8) 0.3152(3) 0.060(3) Uani 1 1 d . . . . .
H13 H 0.3742 0.3856 0.2892 0.072 Uiso 1 1 calc R . . . .
C14 C 0.3365(10) 0.3842(6) 0.3639(3) 0.0456(19) Uani 1 1 d . . . . .
H14 H 0.3758 0.4368 0.3705 0.055 Uiso 1 1 calc R . . . .
C15 C 0.8513(13) 0.3298(7) 0.3328(4) 0.060(3) Uani 1 1 d . . . . .
H15 H 0.8856 0.2779 0.3435 0.072 Uiso 1 1 calc R . . . .
C16 C 0.2187(13) 0.2301(7) 0.3429(4) 0.064(3) Uani 1 1 d . . . . .
H16 H 0.1798 0.1776 0.3358 0.077 Uiso 1 1 calc R . . . .
C17 C 0.9306(11) 0.3963(8) 0.3124(4) 0.061(3) Uani 1 1 d . . . . .
H17 H 1.0258 0.3959 0.3077 0.073 Uiso 1 1 calc R . . . .
C18 C 0.7108(11) 0.3548(7) 0.3341(4) 0.055(2) Uani 1 1 d . . . . .
H18 H 0.6369 0.3228 0.3459 0.066 Uiso 1 1 calc R . . . .
C19 C 0.8395(12) 0.4643(7) 0.3003(3) 0.059(3) Uani 1 1 d . . . . .
H19 H 0.8646 0.5159 0.2861 0.071 Uiso 1 1 calc R . . . .
C20 C 0.2749(12) 0.2767(7) 0.3044(4) 0.061(3) Uani 1 1 d . . . . .
H20 H 0.2728 0.2567 0.2712 0.074 Uiso 1 1 calc R . . . .
Cl1 Cl 0.3715(4) 0.4003(3) 0.70904(17) 0.0962(11) Uani 1 1 d . . . . .
Cl2 Cl 0.0880(4) 0.3519(3) 0.68962(19) 0.0993(12) Uani 1 1 d . . . . .
C21 C 0.2189(17) 0.4187(10) 0.6740(5) 0.087(4) Uani 1 1 d . . . . .
H21A H 0.1889 0.4764 0.6796 0.104 Uiso 1 1 calc R . . . .
H21B H 0.2391 0.4125 0.6382 0.104 Uiso 1 1 calc R . . . .

loop_
_atom_site_aniso_label
_atom_site_aniso_U_11
_atom_site_aniso_U_22
_atom_site_aniso_U_33
_atom_site_aniso_U_23
_atom_site_aniso_U_13
_atom_site_aniso_U_12
Fe1 0.0245(5) 0.0457(7) 0.0254(5) 0.0017(5) 0.0058(5) 0.0054(5)
O1 0.030(3) 0.026(2) 0.042(3) 0.006(2) 0.005(2) 0.011(2)
O2 0.034(2) 0.028(2) 0.031(2) 0.000(2) 0.001(2) -0.012(2)
O3 0.044(3) 0.032(3) 0.037(3) 0.001(2) 0.004(2) -0.021(3)
N1 0.017(3) 0.018(2) 0.030(3) 0.002(2) 0.000(2) 0.003(2)
C1 0.025(3) 0.023(3) 0.021(3) 0.000(2) 0.004(3) 0.008(3)
C2 0.018(3) 0.029(3) 0.033(3) 0.005(3) -0.003(3) -0.001(3)
C3 0.023(3) 0.029(3) 0.035(4) 0.003(3) 0.007(3) 0.003(3)
C4 0.019(3) 0.018(3) 0.032(3) 0.004(3) -0.004(3) 0.000(2)
C5 0.020(3) 0.022(3) 0.030(3) 0.004(3) -0.001(3) -0.002(3)
C6 0.021(3) 0.034(3) 0.025(3) 0.001(3) 0.005(2) 0.002(3)
C7 0.023(3) 0.038(4) 0.036(4) 0.007(3) -0.009(3) 0.008(3)
C8 0.028(4) 0.037(4) 0.041(4) 0.006(3) 0.006(3) -0.005(3)
C9 0.025(4) 0.040(4) 0.035(4) 0.002(3) -0.001(3) 0.008(3)
C10 0.019(3) 0.060(5) 0.035(4) 0.009(3) 0.004(3) -0.004(3)
C11 0.045(5) 0.086(7) 0.033(4) -0.002(5) -0.002(4) -0.006(5)
C12 0.060(6) 0.038(4) 0.044(4) 0.004(3) -0.014(4) -0.010(4)
C13 0.049(5) 0.100(8) 0.032(4) 0.009(5) -0.005(4) -0.005(6)
C14 0.041(4) 0.059(5) 0.037(4) 0.006(3) -0.009(4) -0.005(4)
C15 0.075(7) 0.063(6) 0.042(5) -0.015(4) 0.016(5) 0.010(5)
C16 0.091(8) 0.047(5) 0.055(6) -0.011(4) -0.027(6) 0.011(5)
C17 0.047(5) 0.092(8) 0.044(5) -0.014(5) 0.016(4) 0.009(5)
C18 0.055(6) 0.070(6) 0.039(4) -0.019(4) 0.004(4) -0.011(5)
C19 0.070(6) 0.083(7) 0.024(4) 0.001(4) 0.003(4) 0.000(6)
C20 0.065(6) 0.077(7) 0.042(5) -0.019(5) -0.021(5) 0.021(6)
Cl1 0.086(2) 0.096(2) 0.106(3) -0.010(2) -0.003(2) -0.0009(19)
Cl2 0.082(2) 0.091(2) 0.125(3) 0.020(2) -0.009(2) 0.0092(19)
C21 0.108(11) 0.091(9) 0.062(7) 0.013(6) 0.013(7) 0.032(8)

loop_
_atom_type_symbol
_atom_type_description
_atom_type_scat_dispersion_real
_atom_type_scat_dispersion_imag
_atom_type_scat_source
C C 0.0181 0.0091 'International Tables Vol C Tables 4.2.6.8 and 6.1.1.4'
H H 0.0000 0.0000 'International Tables Vol C Tables 4.2.6.8 and 6.1.1.4'
Cl Cl 0.3639 0.7018 'International Tables Vol C Tables 4.2.6.8 and 6.1.1.4'
Fe Fe -1.1336 3.1974 'International Tables Vol C Tables 4.2.6.8 and 6.1.1.4'
N N 0.0311 0.0180 'International Tables Vol C Tables 4.2.6.8 and 6.1.1.4'
O O 0.0492 0.0322 'International Tables Vol C Tables 4.2.6.8 and 6.1.1.4'

loop_
_geom_angle_atom_site_label_1
_geom_angle_atom_site_label_2
_geom_angle_atom_site_label_3
_geom_angle
_geom_angle_site_symmetry_1
_geom_angle_site_symmetry_3
_geom_angle_publ_flag
C3 Fe1 C8 40.8(3) . . ?
C3 Fe1 C9 69.5(3) . . ?
C3 Fe1 C11 106.5(4) . . ?
C3 Fe1 C15 157.0(4) . . ?
C3 Fe1 C18 121.1(4) . . ?
C6 Fe1 C3 41.6(3) . . ?
C6 Fe1 C8 69.0(3) . . ?
C6 Fe1 C9 41.7(3) . . ?
C6 Fe1 C10 68.8(3) . . ?
C6 Fe1 C11 123.9(3) . . ?
C6 Fe1 C15 121.4(4) . . ?
C6 Fe1 C17 156.7(4) . . ?
C6 Fe1 C18 107.1(4) . . ?
C6 Fe1 C19 160.6(4) . . ?
C9 Fe1 C8 68.1(3) . . ?
C9 Fe1 C11 162.1(4) . . ?
C9 Fe1 C15 108.1(4) . . ?
C9 Fe1 C18 124.9(4) . . ?
C10 Fe1 C3 68.6(3) . . ?
C10 Fe1 C8 40.2(3) . . ?
C10 Fe1 C9 40.1(3) . . ?
C10 Fe1 C11 156.2(4) . . ?
C10 Fe1 C15 125.2(4) . . ?
C10 Fe1 C18 161.5(4) . . ?
C11 Fe1 C8 121.0(4) . . ?
C11 Fe1 C15 68.3(5) . . ?
C11 Fe1 C18 41.0(5) . . ?
C15 Fe1 C8 161.1(4) . . ?
C15 Fe1 C18 40.4(5) . . ?
C17 Fe1 C3 160.6(4) . . ?
C17 Fe1 C8 124.3(4) . . ?
C17 Fe1 C9 120.9(4) . . ?
C17 Fe1 C10 107.9(4) . . ?
C17 Fe1 C11 68.6(4) . . ?
C17 Fe1 C15 40.4(5) . . ?
C17 Fe1 C18 68.4(4) . . ?
C17 Fe1 C19 41.1(4) . . ?
C18 Fe1 C8 156.9(4) . . ?
C19 Fe1 C3 123.1(4) . . ?
C19 Fe1 C8 107.0(4) . . ?
C19 Fe1 C9 156.1(4) . . ?
C19 Fe1 C10 121.2(4) . . ?
C19 Fe1 C11 40.6(4) . . ?
C19 Fe1 C15 68.4(4) . . ?
C19 Fe1 C18 68.8(4) . . ?
C1 N1 C4 123.1(5) . . ?
O1 C1 N1 120.0(6) . . ?
O1 C1 C6 122.0(6) . . ?
N1 C1 C6 118.0(6) . . ?
C7 C2 C4 113.4(6) . . ?
C6 C3 Fe1 68.7(4) . . ?
C8 C3 Fe1 70.4(4) . . ?
C8 C3 C6 107.3(6) . . ?
N1 C4 C2 110.9(5) . . ?
N1 C4 C5 110.3(5) . . ?
C5 C4 C2 108.2(5) . . ?
O2 C5 O3 119.2(6) . . ?
O2 C5 C4 122.9(6) . . ?
O3 C5 C4 117.8(6) . . ?
C1 C6 Fe1 124.5(5) . . ?
C3 C6 Fe1 69.7(4) . . ?
C3 C6 C1 128.2(6) . . ?
C3 C6 C9 107.3(6) . . ?
C9 C6 Fe1 69.7(4) . . ?
C9 C6 C1 124.5(7) . . ?
C12 C7 C2 120.4(7) . . ?
C14 C7 C2 121.9(7) . . ?
C14 C7 C12 117.7(8) . . ?
C3 C8 Fe1 68.8(4) . . ?
C10 C8 Fe1 69.0(5) . . ?
C10 C8 C3 108.0(6) . . ?
C6 C9 Fe1 68.6(4) . . ?
C10 C9 Fe1 69.8(5) . . ?
C10 C9 C6 107.5(7) . . ?
C8 C10 Fe1 70.8(5) . . ?
C9 C10 Fe1 70.1(5) . . ?
C9 C10 C8 109.9(6) . . ?
C18 C11 Fe1 70.2(5) . . ?
C19 C11 Fe1 69.5(5) . . ?
C19 C11 C18 108.3(9) . . ?
C16 C12 C7 120.3(9) . . ?
C14 C13 C20 120.5(10) . . ?
C13 C14 C7 121.3(9) . . ?
C17 C15 Fe1 69.2(6) . . ?
C17 C15 C18 109.0(10) . . ?
C18 C15 Fe1 70.3(5) . . ?
C20 C16 C12 120.9(10) . . ?
C15 C17 Fe1 70.4(5) . . ?
C15 C17 C19 108.2(10) . . ?
C19 C17 Fe1 69.6(5) . . ?
C11 C18 Fe1 68.8(5) . . ?
C15 C18 Fe1 69.3(6) . . ?
C15 C18 C11 107.0(9) . . ?
C11 C19 Fe1 69.9(5) . . ?
C11 C19 C17 107.6(10) . . ?
C17 C19 Fe1 69.3(5) . . ?
C16 C20 C13 119.4(9) . . ?
Cl2 C21 Cl1 113.2(8) . . ?

loop_
_geom_bond_atom_site_label_1
_geom_bond_atom_site_label_2
_geom_bond_distance
_geom_bond_site_symmetry_2
_geom_bond_publ_flag
Fe1 C3 2.039(7) . ?
Fe1 C6 2.026(6) . ?
Fe1 C8 2.060(8) . ?
Fe1 C9 2.040(8) . ?
Fe1 C10 2.036(8) . ?
Fe1 C11 2.041(9) . ?
Fe1 C15 2.047(10) . ?
Fe1 C17 2.031(9) . ?
Fe1 C18 2.060(10) . ?
Fe1 C19 2.036(8) . ?
O1 C1 1.253(8) . ?
O2 C5 1.206(8) . ?
O3 C5 1.321(8) . ?
N1 C1 1.338(9) . ?
N1 C4 1.445(8) . ?
C1 C6 1.464(10) . ?
C2 C4 1.535(9) . ?
C2 C7 1.497(10) . ?
C3 C6 1.443(10) . ?
C3 C8 1.431(10) . ?
C4 C5 1.530(9) . ?
C6 C9 1.446(9) . ?
C7 C12 1.399(12) . ?
C7 C14 1.396(12) . ?
C8 C10 1.408(11) . ?
C9 C10 1.398(11) . ?
C11 C18 1.437(16) . ?
C11 C19 1.416(15) . ?
C12 C16 1.390(14) . ?
C13 C14 1.373(13) . ?
C13 C20 1.380(17) . ?
C15 C17 1.407(16) . ?
C15 C18 1.417(16) . ?
C16 C20 1.368(17) . ?
C17 C19 1.427(15) . ?
Cl1 C21 1.767(16) . ?
Cl2 C21 1.700(17) . ?
